data_4107232
loop_
_publ_author_name
'Senmiao Xu'
'Lev N. Zakharov'
'Shih-Yuan Liu'

_publ_section_title
;
 A 1,3-Dihydro-1,3-azaborine Debuts
;
_journal_name_full 'Journal of the American Chemical Society'
_journal_page_first 20152
_journal_page_last 20155
_journal_paper_doi 10.1021/ja2097089
_journal_volume 133
_journal_year 2011
_chemical_formula_sum 'C14 H21 B Cr N2 O3'
_chemical_formula_weight 328.14
_chemical_name_systematic
; 
 ? 
;
_space_group_IT_number 61
_symmetry_cell_setting orthorhombic
_symmetry_space_group_name_Hall '-P 2ac 2ab'
_symmetry_space_group_name_H-M 'P b c a'
_atom_sites_solution_hydrogens geom
_atom_sites_solution_primary direct
_atom_sites_solution_secondary difmap
_audit_creation_method SHELXLTL
_cell_angle_alpha 90.00
_cell_angle_beta 90.00
_cell_angle_gamma 90.00
_cell_formula_units_Z 8
_cell_length_a 10.0510(7)
_cell_length_b 13.3654(9)
_cell_length_c 24.4607(17)
_cell_measurement_reflns_used 9117
_cell_measurement_temperature 173(2)
_cell_measurement_theta_max 25.38
_cell_measurement_theta_min 2.62
_cell_volume 3285.9(4)
_computing_cell_refinement 'Bruker SAINT'
_computing_data_collection 'Bruker SMART'
_computing_data_reduction 'Bruker SAINT'
_computing_molecular_graphics 'Bruker SHELXTL'
_computing_publication_material 'Bruker SHELXTL'
_computing_structure_refinement 'Bruker SHELXTL'
_computing_structure_solution 'Bruker SHELXTL'
_diffrn_ambient_temperature 173(2)
_diffrn_measured_fraction_theta_full 1.000
_diffrn_measured_fraction_theta_max 1.000
_diffrn_measurement_device_type 'Bruker Apex CCD area detector'
_diffrn_measurement_method 'phi and omega scans'
_diffrn_radiation_monochromator graphite
_diffrn_radiation_source 'fine-focus sealed tube'
_diffrn_radiation_type MoK\a
_diffrn_radiation_wavelength 0.71073
_diffrn_reflns_av_R_equivalents 0.0349
_diffrn_reflns_av_sigmaI/netI 0.0175
_diffrn_reflns_limit_h_max 12
_diffrn_reflns_limit_h_min -12
_diffrn_reflns_limit_k_max 17
_diffrn_reflns_limit_k_min -17
_diffrn_reflns_limit_l_max 31
_diffrn_reflns_limit_l_min -31
_diffrn_reflns_number 34480
_diffrn_reflns_theta_full 27.00
_diffrn_reflns_theta_max 27.00
_diffrn_reflns_theta_min 1.67
_exptl_absorpt_coefficient_mu 0.705
_exptl_absorpt_correction_T_max 0.9201
_exptl_absorpt_correction_T_min 0.7954
_exptl_absorpt_correction_type multi-scan
_exptl_absorpt_process_details SADABS
_exptl_crystal_colour rad
_exptl_crystal_density_diffrn 1.327
_exptl_crystal_description block
_exptl_crystal_F_000 1376
_exptl_crystal_size_max 0.34
_exptl_crystal_size_mid 0.18
_exptl_crystal_size_min 0.12
_refine_diff_density_max 0.662
_refine_diff_density_min -0.402
_refine_diff_density_rms 0.066
_refine_ls_extinction_method none
_refine_ls_goodness_of_fit_ref 1.078
_refine_ls_hydrogen_treatment constr
_refine_ls_matrix_type full
_refine_ls_number_parameters 190
_refine_ls_number_reflns 3588
_refine_ls_number_restraints 0
_refine_ls_restrained_S_all 1.078
_refine_ls_R_factor_all 0.0561
_refine_ls_R_factor_gt 0.0485
_refine_ls_shift/su_max 0.001
_refine_ls_shift/su_mean 0.000
_refine_ls_structure_factor_coef Fsqd
_refine_ls_weighting_details 'calc w=1/[\s^2^(Fo^2^)+(0.0609P)^2^+3.0153P] where P=(Fo^2^+2Fc^2^)/3'
_refine_ls_weighting_scheme calc
_refine_ls_wR_factor_gt 0.1254
_refine_ls_wR_factor_ref 0.1323
_reflns_number_gt 3091
_reflns_number_total 3588
_reflns_threshold_expression >2sigma(I)
_cod_data_source_file ja2097089_si_003.cif
_cod_data_source_block liu120
_cod_database_code 4107232

loop_
_symmetry_equiv_pos_as_xyz
'x, y, z'
'-x+1/2, -y, z+1/2'
'-x, y+1/2, -z+1/2'
'x+1/2, -y+1/2, -z'
'-x, -y, -z'
'x-1/2, y, -z-1/2'
'x, -y-1/2, z-1/2'
'-x-1/2, y-1/2, z'

loop_
_atom_site_label
_atom_site_type_symbol
_atom_site_fract_x
_atom_site_fract_y
_atom_site_fract_z
_atom_site_U_iso_or_equiv
_atom_site_adp_type
_atom_site_occupancy
_atom_site_symmetry_multiplicity
_atom_site_calc_flag
_atom_site_refinement_flags
Cr1 Cr 0.19547(4) 0.56042(3) 0.423875(16) 0.03495(15) Uani 1 1 d .
O1 O 0.1740(2) 0.69908(18) 0.32776(9) 0.0678(6) Uani 1 1 d .
O2 O -0.0605(2) 0.4595(2) 0.39522(11) 0.0746(7) Uani 1 1 d .
O3 O 0.0073(2) 0.6898(2) 0.48619(10) 0.0766(8) Uani 1 1 d .
N1 N 0.3372(2) 0.55511(17) 0.48651(9) 0.0424(5) Uani 1 1 d .
N2 N 0.51934(19) 0.58932(14) 0.34933(7) 0.0321(4) Uani 1 1 d .
B1 B 0.4337(3) 0.5489(2) 0.38973(11) 0.0351(6) Uani 1 1 d .
C1 C 0.1821(3) 0.6448(2) 0.36397(11) 0.0451(6) Uani 1 1 d .
C2 C 0.0400(3) 0.4964(2) 0.40523(11) 0.0492(6) Uani 1 1 d .
C3 C 0.0842(3) 0.6420(2) 0.46262(11) 0.0486(7) Uani 1 1 d .
C4 C 0.4042(2) 0.6031(2) 0.44387(9) 0.0365(5) Uani 1 1 d .
H4A H 0.4276 0.6755 0.4476 0.044 Uiso 1 1 calc R
C5 C 0.3512(3) 0.45176(19) 0.38573(12) 0.0431(6) Uani 1 1 d .
H5A H 0.3336 0.4213 0.3491 0.052 Uiso 1 1 calc R
C6 C 0.2910(3) 0.4108(2) 0.43239(13) 0.0501(7) Uani 1 1 d .
H6A H 0.2341 0.3501 0.4278 0.060 Uiso 1 1 calc R
C7 C 0.2866(3) 0.4602(2) 0.48153(13) 0.0492(7) Uani 1 1 d .
H7A H 0.2316 0.4319 0.5119 0.059 Uiso 1 1 calc R
C8 C 0.3280(3) 0.6071(3) 0.53916(11) 0.0532(7) Uani 1 1 d .
H8A H 0.4071 0.5922 0.5611 0.080 Uiso 1 1 calc R
H8B H 0.2483 0.5845 0.5587 0.080 Uiso 1 1 calc R
H8C H 0.3223 0.6794 0.5329 0.080 Uiso 1 1 calc R
C9 C 0.5813(3) 0.68881(18) 0.35465(10) 0.0421(6) Uani 1 1 d .
H9A H 0.5491 0.7178 0.3900 0.051 Uiso 1 1 calc R
C10 C 0.5383(4) 0.7604(2) 0.30973(15) 0.0670(9) Uani 1 1 d .
H10A H 0.4409 0.7629 0.3081 0.101 Uiso 1 1 calc R
H10B H 0.5732 0.7371 0.2745 0.101 Uiso 1 1 calc R
H10C H 0.5731 0.8274 0.3175 0.101 Uiso 1 1 calc R
C11 C 0.7327(3) 0.6820(2) 0.35873(13) 0.0586(8) Uani 1 1 d .
H11A H 0.7570 0.6353 0.3880 0.088 Uiso 1 1 calc R
H11B H 0.7693 0.7483 0.3669 0.088 Uiso 1 1 calc R
H11C H 0.7690 0.6581 0.3239 0.088 Uiso 1 1 calc R
C12 C 0.5488(3) 0.53773(19) 0.29704(9) 0.0383(5) Uani 1 1 d .
H12A H 0.6164 0.5798 0.2778 0.046 Uiso 1 1 calc R
C13 C 0.4285(3) 0.5324(3) 0.25933(12) 0.0581(8) Uani 1 1 d .
H13A H 0.3904 0.5994 0.2550 0.087 Uiso 1 1 calc R
H13B H 0.3616 0.4876 0.2752 0.087 Uiso 1 1 calc R
H13C H 0.4561 0.5067 0.2235 0.087 Uiso 1 1 calc R
C14 C 0.6132(3) 0.43591(19) 0.30592(12) 0.0469(6) Uani 1 1 d .
H14A H 0.6898 0.4431 0.3304 0.070 Uiso 1 1 calc R
H14B H 0.6430 0.4090 0.2707 0.070 Uiso 1 1 calc R
H14C H 0.5483 0.3901 0.3223 0.070 Uiso 1 1 calc R

loop_
_atom_site_aniso_label
_atom_site_aniso_U_11
_atom_site_aniso_U_22
_atom_site_aniso_U_33
_atom_site_aniso_U_23
_atom_site_aniso_U_13
_atom_site_aniso_U_12
Cr1 0.0259(2) 0.0436(2) 0.0354(2) 0.00241(16) 0.00036(14) 0.00552(15)
O1 0.0767(16) 0.0715(15) 0.0553(13) 0.0201(11) -0.0139(11) 0.0144(12)
O2 0.0423(12) 0.1078(19) 0.0737(16) -0.0025(14) -0.0059(11) -0.0231(12)
O3 0.0703(15) 0.0953(18) 0.0641(15) -0.0138(13) 0.0037(12) 0.0451(14)
N1 0.0295(10) 0.0644(14) 0.0332(11) 0.0046(10) -0.0006(8) 0.0075(9)
N2 0.0361(10) 0.0329(9) 0.0274(9) -0.0006(7) 0.0033(8) 0.0003(8)
B1 0.0275(12) 0.0421(14) 0.0357(13) 0.0055(11) -0.0009(10) 0.0079(10)
C1 0.0386(13) 0.0524(15) 0.0444(14) 0.0001(12) -0.0051(11) 0.0085(11)
C2 0.0380(13) 0.0660(18) 0.0435(14) -0.0014(13) 0.0031(12) 0.0015(13)
C3 0.0432(14) 0.0604(17) 0.0423(14) -0.0020(12) -0.0048(11) 0.0158(13)
C4 0.0285(11) 0.0525(14) 0.0286(11) 0.0050(10) -0.0005(9) 0.0025(10)
C5 0.0335(12) 0.0418(13) 0.0540(15) 0.0019(11) 0.0045(11) 0.0051(10)
C6 0.0353(14) 0.0438(14) 0.0712(19) 0.0118(14) 0.0068(12) 0.0013(11)
C7 0.0352(13) 0.0518(15) 0.0605(17) 0.0224(13) -0.0012(12) 0.0006(11)
C8 0.0428(14) 0.086(2) 0.0309(13) 0.0005(13) 0.0011(11) -0.0024(15)
C9 0.0554(15) 0.0376(12) 0.0335(12) -0.0064(10) 0.0108(11) -0.0071(11)
C10 0.089(3) 0.0381(15) 0.074(2) 0.0135(14) 0.0028(19) -0.0023(16)
C11 0.0574(18) 0.0634(19) 0.0551(17) -0.0052(14) 0.0019(14) -0.0220(15)
C12 0.0432(13) 0.0407(12) 0.0311(11) -0.0066(10) 0.0024(10) 0.0003(10)
C13 0.0634(19) 0.0658(18) 0.0449(15) -0.0130(14) -0.0144(14) 0.0062(15)
C14 0.0427(14) 0.0448(14) 0.0533(15) -0.0111(12) 0.0075(12) 0.0053(11)

loop_
_atom_type_symbol
_atom_type_description
_atom_type_scat_dispersion_real
_atom_type_scat_dispersion_imag
_atom_type_scat_source
C C 0.0033 0.0016 'International Tables Vol C Tables 4.2.6.8 and 6.1.1.4'
H H 0.0000 0.0000 'International Tables Vol C Tables 4.2.6.8 and 6.1.1.4'
B B 0.0013 0.0007 'International Tables Vol C Tables 4.2.6.8 and 6.1.1.4'
N N 0.0061 0.0033 'International Tables Vol C Tables 4.2.6.8 and 6.1.1.4'
O O 0.0106 0.0060 'International Tables Vol C Tables 4.2.6.8 and 6.1.1.4'
Cr Cr 0.3209 0.6236 'International Tables Vol C Tables 4.2.6.8 and 6.1.1.4'

loop_
_geom_angle_atom_site_label_1
_geom_angle_atom_site_label_2
_geom_angle_atom_site_label_3
_geom_angle
C3 Cr1 C2 83.49(13)
C3 Cr1 C1 90.14(12)
C2 Cr1 C1 91.45(13)
C3 Cr1 N1 93.26(10)
C2 Cr1 N1 138.06(11)
C1 Cr1 N1 130.44(11)
C3 Cr1 C7 107.00(12)
C2 Cr1 C7 103.56(12)
C1 Cr1 C7 158.20(11)
N1 Cr1 C7 37.71(10)
C3 Cr1 C4 108.03(11)
C2 Cr1 C4 166.75(12)
C1 Cr1 C4 94.95(11)
N1 Cr1 C4 37.57(8)
C7 Cr1 C4 67.32(10)
C3 Cr1 C6 138.68(12)
C2 Cr1 C6 88.38(12)
C1 Cr1 C6 130.62(12)
N1 Cr1 C6 66.91(10)
C7 Cr1 C6 36.47(12)
C4 Cr1 C6 78.65(10)
C3 Cr1 C5 172.25(11)
C2 Cr1 C5 100.45(11)
C1 Cr1 C5 96.39(11)
N1 Cr1 C5 79.33(9)
C7 Cr1 C5 65.68(11)
C4 Cr1 C5 67.35(9)
C6 Cr1 C5 35.76(10)
C3 Cr1 B1 141.57(12)
C2 Cr1 B1 133.71(11)
C1 Cr1 B1 81.10(10)
N1 Cr1 B1 66.25(8)
C7 Cr1 B1 77.09(10)
C4 Cr1 B1 36.90(9)
C6 Cr1 B1 64.55(9)
C5 Cr1 B1 36.64(9)
C7 N1 C4 122.4(2)
C7 N1 C8 119.5(2)
C4 N1 C8 117.9(2)
C7 N1 Cr1 73.39(15)
C4 N1 Cr1 76.47(13)
C8 N1 Cr1 125.73(17)
B1 N2 C9 122.6(2)
B1 N2 C12 123.1(2)
C9 N2 C12 114.30(18)
N2 B1 C4 122.6(2)
N2 B1 C5 127.0(2)
C4 B1 C5 110.3(2)
N2 B1 Cr1 141.15(17)
C4 B1 Cr1 60.45(12)
C5 B1 Cr1 64.25(13)
O1 C1 Cr1 178.2(3)
O2 C2 Cr1 176.6(3)
O3 C3 Cr1 175.7(3)
N1 C4 B1 121.3(2)
N1 C4 Cr1 65.96(13)
B1 C4 Cr1 82.65(14)
N1 C4 H4A 119.3
B1 C4 H4A 119.3
Cr1 C4 H4A 119.3
C6 C5 B1 120.5(3)
C6 C5 Cr1 68.13(15)
B1 C5 Cr1 79.11(14)
C6 C5 H5A 119.6
B1 C5 H5A 119.6
Cr1 C5 H5A 119.6
C7 C6 C5 122.7(3)
C7 C6 Cr1 68.68(16)
C5 C6 Cr1 76.11(16)
C7 C6 H6A 118.1
C5 C6 H6A 118.1
Cr1 C6 H6A 118.1
N1 C7 C6 120.7(3)
N1 C7 Cr1 68.90(14)
C6 C7 Cr1 74.85(17)
N1 C7 H7A 119.2
C6 C7 H7A 119.2
Cr1 C7 H7A 119.2
N1 C8 H8A 109.5
N1 C8 H8B 109.5
H8A C8 H8B 109.5
N1 C8 H8C 109.5
H8A C8 H8C 109.5
H8B C8 H8C 109.5
N2 C9 C10 112.6(2)
N2 C9 C11 111.9(2)
C10 C9 C11 111.6(2)
N2 C9 H9A 106.8
C10 C9 H9A 106.8
C11 C9 H9A 106.8
C9 C10 H10A 109.5
C9 C10 H10B 109.5
H10A C10 H10B 109.5
C9 C10 H10C 109.5
H10A C10 H10C 109.5
H10B C10 H10C 109.5
C9 C11 H11A 109.5
C9 C11 H11B 109.5
H11A C11 H11B 109.5
C9 C11 H11C 109.5
H11A C11 H11C 109.5
H11B C11 H11C 109.5
N2 C12 C13 112.7(2)
N2 C12 C14 112.2(2)
C13 C12 C14 112.5(2)
N2 C12 H12A 106.3
C13 C12 H12A 106.3
C14 C12 H12A 106.3
C12 C13 H13A 109.5
C12 C13 H13B 109.5
H13A C13 H13B 109.5
C12 C13 H13C 109.5
H13A C13 H13C 109.5
H13B C13 H13C 109.5
C12 C14 H14A 109.5
C12 C14 H14B 109.5
H14A C14 H14B 109.5
C12 C14 H14C 109.5
H14A C14 H14C 109.5
H14B C14 H14C 109.5

loop_
_geom_bond_atom_site_label_1
_geom_bond_atom_site_label_2
_geom_bond_distance
Cr1 C3 1.827(3)
Cr1 C2 1.839(3)
Cr1 C1 1.854(3)
Cr1 N1 2.093(2)
Cr1 C7 2.150(3)
Cr1 C4 2.228(2)
Cr1 C6 2.228(3)
Cr1 C5 2.330(3)
Cr1 B1 2.540(3)
O1 C1 1.148(3)
O2 C2 1.150(3)
O3 C3 1.157(3)
N1 C7 1.372(4)
N1 C4 1.397(3)
N1 C8 1.466(3)
N2 B1 1.418(3)
N2 C9 1.474(3)
N2 C12 1.483(3)
B1 C4 1.538(4)
B1 C5 1.544(4)
C4 H4A 1.0000
C5 C6 1.403(4)
C5 H5A 1.0000
C6 C7 1.372(4)
C6 H6A 1.0000
C7 H7A 1.0000
C8 H8A 0.9800
C8 H8B 0.9800
C8 H8C 0.9800
C9 C10 1.520(4)
C9 C11 1.528(4)
C9 H9A 1.0000
C10 H10A 0.9800
C10 H10B 0.9800
C10 H10C 0.9800
C11 H11A 0.9800
C11 H11B 0.9800
C11 H11C 0.9800
C12 C13 1.522(4)
C12 C14 1.523(4)
C12 H12A 1.0000
C13 H13A 0.9800
C13 H13B 0.9800
C13 H13C 0.9800
C14 H14A 0.9800
C14 H14B 0.9800
C14 H14C 0.9800

loop_
_geom_torsion_atom_site_label_1
_geom_torsion_atom_site_label_2
_geom_torsion_atom_site_label_3
_geom_torsion_atom_site_label_4
_geom_torsion
C3 Cr1 N1 C7 113.89(18)
C2 Cr1 N1 C7 30.0(2)
C1 Cr1 N1 C7 -153.14(18)
C4 Cr1 N1 C7 -130.4(2)
C6 Cr1 N1 C7 -28.63(16)
C5 Cr1 N1 C7 -63.80(17)
B1 Cr1 N1 C7 -99.79(17)
C3 Cr1 N1 C4 -115.75(17)
C2 Cr1 N1 C4 160.36(18)
C1 Cr1 N1 C4 -22.8(2)
C7 Cr1 N1 C4 130.4(2)
C6 Cr1 N1 C4 101.73(16)
C5 Cr1 N1 C4 66.55(15)
B1 Cr1 N1 C4 30.57(14)
C3 Cr1 N1 C8 -0.9(2)
C2 Cr1 N1 C8 -84.8(3)
C1 Cr1 N1 C8 92.1(3)
C7 Cr1 N1 C8 -114.8(3)
C4 Cr1 N1 C8 114.9(3)
C6 Cr1 N1 C8 -143.4(2)
C5 Cr1 N1 C8 -178.6(2)
B1 Cr1 N1 C8 145.4(2)
C9 N2 B1 C4 -3.4(4)
C12 N2 B1 C4 179.8(2)
C9 N2 B1 C5 172.5(2)
C12 N2 B1 C5 -4.2(4)
C9 N2 B1 Cr1 78.6(4)
C12 N2 B1 Cr1 -98.2(3)
C3 Cr1 B1 N2 -74.5(3)
C2 Cr1 B1 N2 87.8(3)
C1 Cr1 B1 N2 4.3(3)
N1 Cr1 B1 N2 -137.5(3)
C7 Cr1 B1 N2 -175.7(3)
C4 Cr1 B1 N2 -106.4(3)
C6 Cr1 B1 N2 147.9(3)
C5 Cr1 B1 N2 117.9(4)
C3 Cr1 B1 C4 31.9(2)
C2 Cr1 B1 C4 -165.82(17)
C1 Cr1 B1 C4 110.74(16)
N1 Cr1 B1 C4 -31.09(14)
C7 Cr1 B1 C4 -69.29(16)
C6 Cr1 B1 C4 -105.72(17)
C5 Cr1 B1 C4 -135.7(2)
C3 Cr1 B1 C5 167.60(18)
C2 Cr1 B1 C5 -30.1(2)
C1 Cr1 B1 C5 -113.54(17)
N1 Cr1 B1 C5 104.63(16)
C7 Cr1 B1 C5 66.44(16)
C4 Cr1 B1 C5 135.7(2)
C6 Cr1 B1 C5 30.01(16)
C3 Cr1 C1 O1 42(8)
C2 Cr1 C1 O1 125(8)
N1 Cr1 C1 O1 -52(8)
C7 Cr1 C1 O1 -101(8)
C4 Cr1 C1 O1 -66(8)
C6 Cr1 C1 O1 -145(8)
C5 Cr1 C1 O1 -134(8)
B1 Cr1 C1 O1 -100(8)
C3 Cr1 C2 O2 -3(5)
C1 Cr1 C2 O2 -93(5)
N1 Cr1 C2 O2 85(5)
C7 Cr1 C2 O2 103(5)
C4 Cr1 C2 O2 148(5)
C6 Cr1 C2 O2 136(5)
C5 Cr1 C2 O2 170(5)
B1 Cr1 C2 O2 -172(5)
C2 Cr1 C3 O3 4(4)
C1 Cr1 C3 O3 95(4)
N1 Cr1 C3 O3 -134(4)
C7 Cr1 C3 O3 -98(4)
C4 Cr1 C3 O3 -169(4)
C6 Cr1 C3 O3 -76(4)
C5 Cr1 C3 O3 -117(3)
B1 Cr1 C3 O3 171(3)
C7 N1 C4 B1 -4.3(3)
C8 N1 C4 B1 172.3(2)
Cr1 N1 C4 B1 -64.2(2)
C7 N1 C4 Cr1 59.9(2)
C8 N1 C4 Cr1 -123.5(2)
N2 B1 C4 N1 -169.6(2)
C5 B1 C4 N1 13.9(3)
Cr1 B1 C4 N1 55.99(18)
N2 B1 C4 Cr1 134.4(2)
C5 B1 C4 Cr1 -42.10(18)
C3 Cr1 C4 N1 71.03(17)
C2 Cr1 C4 N1 -78.6(5)
C1 Cr1 C4 N1 162.80(16)
C7 Cr1 C4 N1 -30.34(15)
C6 Cr1 C4 N1 -66.73(16)
C5 Cr1 C4 N1 -102.33(16)
B1 Cr1 C4 N1 -129.2(2)
C3 Cr1 C4 B1 -159.81(16)
C2 Cr1 C4 B1 50.6(5)
C1 Cr1 C4 B1 -68.04(16)
N1 Cr1 C4 B1 129.2(2)
C7 Cr1 C4 B1 98.82(17)
C6 Cr1 C4 B1 62.44(15)
C5 Cr1 C4 B1 26.84(14)
N2 B1 C5 C6 167.6(2)
C4 B1 C5 C6 -16.0(3)
Cr1 B1 C5 C6 -56.4(2)
N2 B1 C5 Cr1 -136.0(2)
C4 B1 C5 Cr1 40.35(17)
C3 Cr1 C5 C6 47.8(9)
C2 Cr1 C5 C6 -72.23(19)
C1 Cr1 C5 C6 -164.90(19)
N1 Cr1 C5 C6 65.07(18)
C7 Cr1 C5 C6 28.04(17)
C4 Cr1 C5 C6 102.38(19)
B1 Cr1 C5 C6 129.4(2)
C3 Cr1 C5 B1 -81.6(9)
C2 Cr1 C5 B1 158.37(16)
C1 Cr1 C5 B1 65.71(16)
N1 Cr1 C5 B1 -64.32(15)
C7 Cr1 C5 B1 -101.35(17)
C4 Cr1 C5 B1 -27.01(14)
C6 Cr1 C5 B1 -129.4(2)
B1 C5 C6 C7 8.9(4)
Cr1 C5 C6 C7 -52.9(2)
B1 C5 C6 Cr1 61.8(2)
C3 Cr1 C6 C7 -37.4(3)
C2 Cr1 C6 C7 -115.65(18)
C1 Cr1 C6 C7 153.82(18)
N1 Cr1 C6 C7 29.54(15)
C4 Cr1 C6 C7 67.05(16)
C5 Cr1 C6 C7 133.9(3)
B1 Cr1 C6 C7 103.17(18)
C3 Cr1 C6 C5 -171.30(19)
C2 Cr1 C6 C5 110.46(19)
C1 Cr1 C6 C5 19.9(2)
N1 Cr1 C6 C5 -104.35(18)
C7 Cr1 C6 C5 -133.9(3)
C4 Cr1 C6 C5 -66.84(17)
B1 Cr1 C6 C5 -30.72(16)
C4 N1 C7 C6 -5.1(4)
C8 N1 C7 C6 178.4(2)
Cr1 N1 C7 C6 56.3(2)
C4 N1 C7 Cr1 -61.4(2)
C8 N1 C7 Cr1 122.1(2)
C5 C6 C7 N1 2.7(4)
Cr1 C6 C7 N1 -53.5(2)
C5 C6 C7 Cr1 56.2(3)
C3 Cr1 C7 N1 -72.65(18)
C2 Cr1 C7 N1 -159.89(16)
C1 Cr1 C7 N1 67.8(4)
C4 Cr1 C7 N1 30.23(14)
C6 Cr1 C7 N1 132.1(2)
C5 Cr1 C7 N1 104.62(17)
B1 Cr1 C7 N1 67.73(15)
C3 Cr1 C7 C6 155.20(18)
C2 Cr1 C7 C6 67.96(18)
C1 Cr1 C7 C6 -64.3(4)
N1 Cr1 C7 C6 -132.1(2)
C4 Cr1 C7 C6 -101.91(18)
C5 Cr1 C7 C6 -27.53(16)
B1 Cr1 C7 C6 -64.42(16)
B1 N2 C9 C10 -117.9(3)
C12 N2 C9 C10 59.1(3)
B1 N2 C9 C11 115.5(3)
C12 N2 C9 C11 -67.5(3)
B1 N2 C12 C13 68.1(3)
C9 N2 C12 C13 -108.9(3)
B1 N2 C12 C14 -60.1(3)
C9 N2 C12 C14 122.9(2)
